data_2010585
loop_
_publ_author_name
'Kang, Bei-Sheng'
'Tong, Ye-Xiang'
'Yu, Kai-Bei'
'Su, Cheng-Yong'
'Zhang, Hua-Xin'

_publ_section_title
;
 Potassium bis(ethylenediamine)copper(II) ferricyanide
;
_journal_issue 1
_journal_name_full 'Acta Crystallographica Section C'
_journal_page_first 40
_journal_page_last 41
_journal_paper_doi 10.1107/S0108270199010173
_journal_volume 56
_journal_year 2000
_chemical_formula_iupac 'K [Cu (C2 H8 N2)2][Fe C6 N6]'
_chemical_formula_moiety 'K 1+, C4 H16 Cu1 N4 2+, C6 Fe1 N6 3-'
_chemical_formula_sum 'C10 H16 Cu Fe K N10'
_chemical_formula_weight 434.82
_chemical_name_systematic
;
Potassium Bis(ethylenediamine)copper(II) Ferricyanide
;
_space_group_IT_number 15
_symmetry_cell_setting monoclinic
_symmetry_space_group_name_Hall '-C 2yc'
_symmetry_space_group_name_H-M 'C 1 2/c 1'
_cell_angle_alpha 90.00
_cell_angle_beta 98.860(10)
_cell_angle_gamma 90.00
_cell_formula_units_Z 4
_cell_length_a 8.4280(10)
_cell_length_b 16.8630(10)
_cell_length_c 11.8690(10)
_cell_measurement_reflns_used 31
_cell_measurement_temperature 295(2)
_cell_measurement_theta_max 16.48
_cell_measurement_theta_min 2.98
_cell_volume 1666.7(3)
_computing_cell_refinement XSCANS
_computing_data_collection 'XSCANS (Siemens, 1996)'
_computing_data_reduction XSCANS
_computing_molecular_graphics 'SHELXTL/PC (Sheldrick, 1997b)'
_computing_publication_material SHELXTL/PC
_computing_structure_refinement 'SHELXL97 (Sheldrick, 1997a)'
_computing_structure_solution 'SHELXS97 (Sheldrick, 1990)'
_diffrn_ambient_temperature 295(2)
_diffrn_measured_fraction_theta_full .495
_diffrn_measured_fraction_theta_max .495
_diffrn_measurement_device_type 'Siemens P4'
_diffrn_measurement_method \w
_diffrn_radiation_monochromator graphite
_diffrn_radiation_source 'fine-focus sealed tube'
_diffrn_radiation_type MoK\a
_diffrn_radiation_wavelength .71073
_diffrn_reflns_av_R_equivalents .013
_diffrn_reflns_av_sigmaI/netI .0240
_diffrn_reflns_limit_h_max 11
_diffrn_reflns_limit_h_min -1
_diffrn_reflns_limit_k_max 22
_diffrn_reflns_limit_k_min -1
_diffrn_reflns_limit_l_max 15
_diffrn_reflns_limit_l_min -16
_diffrn_reflns_number 2601
_diffrn_reflns_theta_full 29.00
_diffrn_reflns_theta_max 29
_diffrn_reflns_theta_min 2.98
_diffrn_standards_decay_% 2.69
_diffrn_standards_interval_count 97
_diffrn_standards_number 3
_exptl_absorpt_coefficient_mu 2.410
_exptl_absorpt_correction_T_max .921
_exptl_absorpt_correction_T_min .813
_exptl_absorpt_correction_type '\y scan'
_exptl_absorpt_process_details '(North et al., 1968)'
_exptl_crystal_colour Black
_exptl_crystal_density_diffrn 1.733
_exptl_crystal_density_method 'not measured'
_exptl_crystal_description Rectangular
_exptl_crystal_F_000 880
_exptl_crystal_size_max .40
_exptl_crystal_size_mid .32
_exptl_crystal_size_min .30
_refine_diff_density_max .457
_refine_diff_density_min -.547
_refine_ls_extinction_method none
_refine_ls_goodness_of_fit_ref .966
_refine_ls_hydrogen_treatment constr
_refine_ls_matrix_type full
_refine_ls_number_parameters 107
_refine_ls_number_reflns 2206
_refine_ls_number_restraints 4
_refine_ls_restrained_S_all 1.053
_refine_ls_R_factor_all .034
_refine_ls_R_factor_gt .027
_refine_ls_shift/su_max .001
_refine_ls_shift/su_mean .000
_refine_ls_structure_factor_coef Fsqd
_refine_ls_weighting_details 'w = 1/[\s^2^(Fo^2^)+(0.0423P)^2^] where P = (Fo^2^+2Fc^2^)/3'
_refine_ls_weighting_scheme calc
_refine_ls_wR_factor_ref .068
_reflns_number_gt 1856
_reflns_number_total 2206
_reflns_threshold_expression I>2\s(I)
_cod_data_source_file ta1254.cif
_cod_data_source_block I
_cod_depositor_comments
;
The following automatic conversions were performed:
'_symmetry_cell_setting' value 'Monoclinic' changed to 'monoclinic'
according to '/home/saulius/struct/CIF-dictionaries/cif_core.dic'
dictionary named 'cif_core.dic' version 2.4.1 from 2010-06-29.

Automatic conversion script
Id: cif_fix_enum 1527 2010-12-29 10:47:43Z saulius 

The following automatic conversions were performed:

'_symmetry_cell_setting' value 'Monoclinic' changed to 'monoclinic'
according to /home/saulius/struct/CIF-dictionaries/cif_core.dic
dictionary named 'cif_core.dic' version 2.4.1 from 2010-06-29.

Automatic conversion script
Id: cif_fix_values 1715 2011-07-08 13:25:40Z adriana 

The following automatic conversions were performed:

'_refine_ls_weighting_scheme' value 'calc w =
1/[\s^2^(Fo^2^)+(0.0423P)^2^] where P = (Fo^2^+2Fc^2^)/3' was changed
to 'calc'. New tag '_refine_ls_weighting_details' was created. The
value of the new tag was set to 'w = 1/[\s^2^(Fo^2^)+(0.0423P)^2^]
where P = (Fo^2^+2Fc^2^)/3'.

Automatic conversion script
Id: cif_fix_values 3143 2015-03-26 13:38:13Z robertas 
;
_cod_original_sg_symbol_H-M 'C 2/c'
_cod_database_code 2010585

loop_
_symmetry_equiv_pos_as_xyz
'x, y, z'
'x, -y, z+1/2'
'x+1/2, y+1/2, z'
'x+1/2, -y+1/2, z+1/2'
'-x, -y, -z'
'-x, y, -z-1/2'
'-x+1/2, -y+1/2, -z'
'-x+1/2, y+1/2, -z-1/2'

loop_
_atom_site_label
_atom_site_fract_x
_atom_site_fract_y
_atom_site_fract_z
_atom_site_U_iso_or_equiv
_atom_site_adp_type
_atom_site_calc_flag
_atom_site_refinement_flags
_atom_site_occupancy
_atom_site_disorder_assembly
_atom_site_disorder_group
_atom_site_type_symbol
Fe 0 .384388(19) .25 .01833(10) Uani d S 1 . . Fe
Cu .5 .5 0 .03694(12) Uani d S 1 . . Cu
K 0 .35976(3) -.25 .02618(13) Uani d S 1 . . K
N1 .6159(2) .41481(11) -.07077(15) .0383(4) Uani d D 1 . . N
H1A .5860 .4151 -.1469 .046 Uiso calc R 1 A 1 H
H1B .7224 .4233 -.0557 .046 Uiso calc R 1 A 1 H
N2 .3797(2) .41230(11) .05942(18) .0482(5) Uani d D 1 . . N
H2A .4139 .4058 .1345 .058 Uiso calc R 1 B 1 H
H2B .2743 .4240 .0496 .058 Uiso calc R 1 B 1 H
C1 .5767(8) .3370(4) -.0236(6) .0448(17) Uani d PD .50 C 1 C
H1C .6478 .3269 .0473 .054 Uiso calc PR .50 C 1 H
H1D .5913 .2951 -.0769 .054 Uiso calc PR .50 C 1 H
C2 .4058(7) .3381(3) -.0025(5) .0424(13) Uani d PD .50 C 1 C
H2C .3334 .3361 -.0744 .051 Uiso calc PR .50 C 1 H
H2D .3849 .2924 .0426 .051 Uiso calc PR .50 C 1 H
C1' .5356(11) .3386(4) -.0632(6) .060(3) Uani d PD .50 C 2 C
H1'1 .6140 .2961 -.0572 .072 Uiso calc PR .50 C 2 H
H1'2 .4584 .3300 -.1316 .072 Uiso calc PR .50 C 2 H
C2' .45228(9) .33810(4) .03847(6) .060(2) Uani d PD .50 C 2 C
H2'1 .3699 .2975 .0283 .072 Uiso calc PR .50 C 2 H
H2'2 .5291 .3240 .1050 .072 Uiso calc PR .50 C 2 H
N3 .26267(9) .25630(4) .25372(6) .0498(5) Uani d R 1 . . N
N4 -.00596(9) .38299(4) -.01138(6) .0389(4) Uani d R 1 . . N
N5 .27505(9) .50785(4) .29361(6) .0394(4) Uani d R 1 . . N
C3 .16565(9) .30319(4) .25536(6) .0287(4) Uani d R 1 . . C
C4 -.00501(9) .38372(4) .08530(6) .0253(4) Uani d R 1 . . C
C5 .17078(9) .46323(4) .27407(6) .0244(4) Uani d R 1 . . C

loop_
_atom_site_aniso_label
_atom_site_aniso_U_11
_atom_site_aniso_U_22
_atom_site_aniso_U_33
_atom_site_aniso_U_12
_atom_site_aniso_U_13
_atom_site_aniso_U_23
Fe .01747(18) .02081(17) .01704(17) .000 .00366(12) .000
Cu .0302(2) .0345(2) .0516(2) -.00179(14) .02375(17) -.00465(15)
K .0278(3) .0280(3) .0234(3) .000 .0059(2) .000
N1 .0316(9) .0482(10) .0372(9) .0079(8) .0121(7) .0007(8)
N2 .0443(11) .0513(12) .0546(12) -.0135(9) .0251(9) -.0101(9)
C1 .057(4) .039(3) .039(4) .004(3) .006(3) -.007(3)
C2 .044(3) .035(3) .048(3) -.008(2) .004(3) -.007(2)
C1' .078(6) .046(4) .061(5) -.017(4) .028(4) -.030(4)
C2' .063(5) .048(3) .073(5) .012(3) .021(4) .026(3)
N3 .0509(13) .0523(12) .0458(12) .0251(11) .0067(10) -.0013(10)
N4 .0381(11) .0557(12) .0234(9) -.0018(8) .0057(7) -.0013(7)
N5 .0347(10) .0397(10) .0446(11) -.0113(8) .0085(8) -.0067(8)
C3 .0296(10) .0319(9) .0248(9) .0048(8) .0044(8) -.0002(7)
C4 .0190(8) .0310(9) .0261(9) -.0015(7) .0040(7) .0002(7)
C5 .0244(9) .0263(8) .0231(8) .0008(7) .0059(7) -.0002(6)

loop_
_atom_type_symbol
_atom_type_description
_atom_type_scat_dispersion_real
_atom_type_scat_dispersion_imag
_atom_type_scat_source
C C .0033 .0016 'International Tables Vol C Tables 4.2.6.8 and 6.1.1.4'
H H .0000 .0000 'International Tables Vol C Tables 4.2.6.8 and 6.1.1.4'
N N .0061 .0033 'International Tables Vol C Tables 4.2.6.8 and 6.1.1.4'
K K .2009 .2494 'International Tables Vol C Tables 4.2.6.8 and 6.1.1.4'
Fe Fe .3463 .8444 'International Tables Vol C Tables 4.2.6.8 and 6.1.1.4'
Cu Cu .3201 1.2651 'International Tables Vol C Tables 4.2.6.8 and 6.1.1.4'

loop_
_geom_angle_atom_site_label_1
_geom_angle_atom_site_label_2
_geom_angle_atom_site_label_3
_geom_angle_site_symmetry_1
_geom_angle_site_symmetry_3
_geom_angle
C3 Fe C3 6_556 . 90.93(11)
C3 Fe C5 6_556 . 173.45(6)
C3 Fe C5 . . 87.99(7)
C3 Fe C5 6_556 6_556 87.99(7)
C3 Fe C5 . 6_556 173.45(6)
C5 Fe C5 . 6_556 93.80(10)
C3 Fe C4 6_556 . 93.35(7)
C3 Fe C4 . . 86.28(7)
C5 Fe C4 . . 93.03(7)
C5 Fe C4 6_556 . 87.33(7)
C3 Fe C4 6_556 6_556 86.28(7)
C3 Fe C4 . 6_556 93.35(7)
C5 Fe C4 . 6_556 87.33(7)
C5 Fe C4 6_556 6_556 93.03(7)
C4 Fe C4 . 6_556 179.48(10)
N2 Cu N2 . 5_665 180.0
N2 Cu N1 . . 84.97(8)
N2 Cu N1 5_665 . 95.03(8)
N2 Cu N1 . 5_665 95.03(8)
N2 Cu N1 5_665 5_665 84.97(8)
N1 Cu N1 . 5_665 180.0
N3 K N3 4_454 7 91.39(8)
N3 K N4 4_454 . 87.65(5)
N3 K N4 7 . 103.50(5)
N3 K N4 4_454 6 103.50(5)
N3 K N4 7 6 87.65(5)
N4 K N4 . 6 164.17(8)
N3 K N5 4_454 2_564 169.85(5)
N3 K N5 7 2_564 89.37(5)
N4 K N5 . 2_564 82.34(5)
N4 K N5 6 2_564 86.65(5)
N3 K N5 4_454 5_565 89.37(5)
N3 K N5 7 5_565 169.85(5)
N4 K N5 . 5_565 86.65(5)
N4 K N5 6 5_565 82.34(5)
N5 K N5 2_564 5_565 91.66(6)
N3 K C5 4_454 2_564 158.57(5)
N3 K C5 7 2_564 109.27(5)
N4 K C5 . 2_564 82.17(5)
N4 K C5 6 2_564 83.55(5)
N5 K C5 2_564 2_564 20.36(4)
N5 K C5 5_565 2_564 71.32(4)
N3 K C5 4_454 5_565 109.27(5)
N3 K C5 7 5_565 158.57(5)
N4 K C5 . 5_565 83.55(5)
N4 K C5 6 5_565 82.17(5)
N5 K C5 2_564 5_565 71.32(4)
N5 K C5 5_565 5_565 20.36(4)
C5 K C5 2_564 5_565 50.98(6)
C1' N1 C1 . . 20.8(4)
C1' N1 Cu . . 110.6(4)
C1 N1 Cu . . 108.9(3)
C2 N2 C2' . . 22.2(3)
C2 N2 Cu . . 108.8(3)
C2' N2 Cu . . 111.3(3)
N1 C1 C2 . . 108.3(5)
N2 C2 C1 . . 109.3(5)
N1 C1' C2' . . 112.4(6)
C1' C2' N2 . . 111.0(6)
C3 N3 K . 7 179.67(17)
C4 N4 K . . 172.55(16)
C5 N5 K . 5_565 84.97(13)
N3 C3 Fe . . 177.14(16)
N4 C4 Fe . . 179.02(15)
N5 C5 Fe . . 176.39(16)
N5 C5 K . 5_565 74.68(12)
Fe C5 K . 5_565 107.61(6)

loop_
_geom_bond_atom_site_label_1
_geom_bond_atom_site_label_2
_geom_bond_site_symmetry_2
_geom_bond_distance
_geom_bond_publ_flag
Fe C3 6_556 1.9450(17) ?
Fe C3 . 1.9450(17) ?
Fe C5 . 1.9482(17) ?
Fe C5 6_556 1.9482(16) ?
Fe C4 . 1.9485(16) ?
Fe C4 6_556 1.9485(16) ?
Cu N2 . 1.9905(17) ?
Cu N2 5_665 1.9905(17) ?
Cu N1 . 1.9943(15) ?
Cu N1 5_665 1.9943(16) ?
K N3 4_454 2.8076(16) ?
K N3 7 2.8076(16) ?
K N4 . 2.8678(14) ?
K N4 6 2.8678(14) ?
K N5 2_564 3.2002(18) ?
K N5 5_565 3.2002(18) ?
K C5 2_564 3.3054(17) ?
K C5 5_565 3.3054(17) ?
N1 C1' . 1.461(6) ?
N1 C1 . 1.481(6) ?
N2 C2 . 1.450(5) ?
N2 C2' . 1.478(3) ?
C1 C2 . 1.487(7) ?
C1' C2' . 1.477(7) ?
N3 C3 . 1.140(2) ?
N3 K 7 2.8076(16) ?
N4 C4 . 1.147(2) ?
N5 C5 . 1.154(2) ?
N5 K 5_565 3.2002(18) ?
C5 K 5_565 3.3054(17) ?

loop_
_geom_torsion_atom_site_label_1
_geom_torsion_atom_site_label_2
_geom_torsion_atom_site_label_3
_geom_torsion_atom_site_label_4
_geom_torsion_site_symmetry_1
_geom_torsion_site_symmetry_4
_geom_torsion
N2 Cu N1 C1' . . 10.9(4)
N2 Cu N1 C1' 5_665 . -169.1(4)
N1 Cu N1 C1' 5_665 . 7E1(10)
N2 Cu N1 C1 . . -11.2(3)
N2 Cu N1 C1 5_665 . 168.8(3)
N1 Cu N1 C1 5_665 . 5E1(10)
N2 Cu N2 C2 5_665 . -16E1(10)
N1 Cu N2 C2 . . -15.4(3)
N1 Cu N2 C2 5_665 . 164.6(3)
N2 Cu N2 C2' 5_665 . -14E1(10)
N1 Cu N2 C2' . . 8.0(3)
N1 Cu N2 C2' 5_665 . -172.0(3)
C1' N1 C1 C2 . . -63.4(16)
Cu N1 C1 C2 . . 35.0(5)
C2' N2 C2 C1 . . -61.3(13)
Cu N2 C2 C1 . . 39.1(5)
N1 C1 C2 N2 . . -49.2(6)
C1 N1 C1' C2' . . 61.1(14)
Cu N1 C1' C2' . . -28.0(8)
N1 C1' C2' N2 . . 35.0(10)
C2 N2 C2' C1' . . 62.5(12)
Cu N2 C2' C1' . . -25.3(8)
N3 K N4 C4 4_454 . 55.3(10)
N3 K N4 C4 7 . -35.5(11)
N4 K N4 C4 6 . -169.3(10)
N5 K N4 C4 2_564 . -123.0(10)
N5 K N4 C4 5_565 . 144.8(10)
C5 K N4 C4 2_564 . -143.6(10)
C5 K N4 C4 5_565 . 165.0(10)
K N3 C3 Fe 7 . -10E1(2)
C3 Fe C3 N3 6_556 . 100(4)
C5 Fe C3 N3 . . -86(4)
C5 Fe C3 N3 6_556 . 20(4)
C4 Fe C3 N3 . . 7(4)
C4 Fe C3 N3 6_556 . -174(4)
K N4 C4 Fe . . 59(9)
C3 Fe C4 N4 6_556 . -115(9)
C3 Fe C4 N4 . . -25(9)
C5 Fe C4 N4 . . 63(9)
C5 Fe C4 N4 6_556 . 157(9)
C4 Fe C4 N4 6_556 . -70(9)
K N5 C5 Fe 5_565 . -130(2)
C3 Fe C5 N5 6_556 . 23(3)
C3 Fe C5 N5 . . -57(2)
C5 Fe C5 N5 6_556 . 129(2)
C4 Fe C5 N5 . . -144(2)
C4 Fe C5 N5 6_556 . 36(2)
C3 Fe C5 K 6_556 5_565 -105.7(6)
C3 Fe C5 K . 5_565 173.69(6)
C5 Fe C5 K 6_556 5_565 .0
C4 Fe C5 K . 5_565 87.52(6)
C4 Fe C5 K 6_556 5_565 -92.86(6)
